data_4327875
loop_
_publ_author_name
'KimNgan T. Hua'
'Jide Xu'
'Eliseo E. Quiroz'
'Sabrina Lopez'
'Andrew J. Ingram'
'Victoria Anne Johnson'
'Angela R. Tisch'
'Ana de Bettencourt-Dias'
'Daniel A. Straus'
'Gilles Muller'

_publ_section_title
;
 Structural and Photophysical Properties of Visible- and Near-IR-Emitting
 Tris Lanthanide(III) Complexes Formed with the Enantiomers of
 N,N'-Bis(1-phenylethyl)-2,6-pyridinedicarboxamide
;
_journal_name_full 'Inorganic Chemistry'
_journal_page_first 647
_journal_page_last 660
_journal_paper_doi 10.1021/ic202094p
_journal_volume 51
_journal_year 2012
_chemical_absolute_configuration syn
_chemical_formula_sum 'C70.88 H76.5 Cl3 Eu N9 O7.88'
_chemical_formula_weight 1438.72
_chemical_name_systematic
;
 ?
;
_space_group_IT_number 197
_symmetry_cell_setting cubic
_symmetry_space_group_name_Hall 'I 2 2 3'
_symmetry_space_group_name_H-M 'I 2 3'
_atom_sites_solution_hydrogens geom
_atom_sites_solution_primary direct
_atom_sites_solution_secondary difmap
_audit_creation_method SHELXL-97
_cell_angle_alpha 90.00
_cell_angle_beta 90.00
_cell_angle_gamma 90.00
_cell_formula_units_Z 8
_cell_length_a 25.965
_cell_length_b 25.965
_cell_length_c 25.965
_cell_measurement_reflns_used 9802
_cell_measurement_temperature 147(2)
_cell_measurement_theta_max 25.286
_cell_measurement_theta_min 2.481
_cell_volume 17505.116
_computing_cell_refinement 'Bruker APEX2 v. 2009.1'
_computing_data_collection 'Bruker APEX2 v. 2009.1'
_computing_data_reduction 'Bruker APEX2 v. 2009.1'
_computing_molecular_graphics DIAMOND
_computing_publication_material CIFTAB
_computing_structure_refinement 'SHELXL-97 (Sheldrick, 2008)'
_computing_structure_solution 'SHELXS-97 (Sheldrick, 2008)'
_diffrn_ambient_temperature 147(2)
_diffrn_detector_area_resol_mean 8.366
_diffrn_measured_fraction_theta_full 0.998
_diffrn_measured_fraction_theta_max 0.998
_diffrn_measurement_device_type 'Bruker APEX-I CCD'
_diffrn_measurement_method '\f and \w scans'
_diffrn_radiation_monochromator graphite
_diffrn_radiation_source 'fine-focus sealed tube'
_diffrn_radiation_type MoK\a
_diffrn_radiation_wavelength 0.71073
_diffrn_reflns_av_R_equivalents 0.0316
_diffrn_reflns_av_sigmaI/netI 0.0284
_diffrn_reflns_limit_h_max 30
_diffrn_reflns_limit_h_min -30
_diffrn_reflns_limit_k_max 29
_diffrn_reflns_limit_k_min -31
_diffrn_reflns_limit_l_max 29
_diffrn_reflns_limit_l_min -18
_diffrn_reflns_number 40303
_diffrn_reflns_theta_full 25.34
_diffrn_reflns_theta_max 25.34
_diffrn_reflns_theta_min 2.48
_exptl_absorpt_coefficient_mu 0.856
_exptl_absorpt_correction_T_max 0.7452
_exptl_absorpt_correction_T_min 0.6936
_exptl_absorpt_correction_type multi-scan
_exptl_absorpt_process_details sadabs
_exptl_crystal_colour Colorless
_exptl_crystal_density_diffrn 1.092
_exptl_crystal_description Rhombic
_exptl_crystal_F_000 5934
_exptl_crystal_size_max 0.25
_exptl_crystal_size_mid 0.20
_exptl_crystal_size_min 0.15
_platon_squeeze_details
;
;
_refine_diff_density_max 1.273
_refine_diff_density_min -0.261
_refine_diff_density_rms 0.070
_refine_ls_abs_structure_details 'Flack H D (1983), Acta Cryst. A39, 876-881'
_refine_ls_abs_structure_Flack -0.027(10)
_refine_ls_extinction_method none
_refine_ls_goodness_of_fit_ref 1.136
_refine_ls_hydrogen_treatment constr
_refine_ls_matrix_type full
_refine_ls_number_parameters 278
_refine_ls_number_reflns 5358
_refine_ls_number_restraints 36
_refine_ls_restrained_S_all 1.136
_refine_ls_R_factor_all 0.0338
_refine_ls_R_factor_gt 0.0297
_refine_ls_shift/su_max 0.001
_refine_ls_shift/su_mean 0.000
_refine_ls_structure_factor_coef Fsqd
_refine_ls_weighting_details 'calc w=1/[\s^2^(Fo^2^)+(0.0475P)^2^+12.7747P] where P=(Fo^2^+2Fc^2^)/3'
_refine_ls_weighting_scheme calc
_refine_ls_wR_factor_gt 0.0816
_refine_ls_wR_factor_ref 0.0840
_reflns_number_gt 4913
_reflns_number_total 5358
_reflns_threshold_expression >2sigma(I)
_cod_data_source_file ic202094p_si_002_3.cif
_cod_data_source_block EuSS
_cod_original_cell_volume 17505.1
_cod_original_formula_sum 'C70.88 H76.50 Cl3 Eu N9 O7.88'
_cod_database_code 4327875

loop_
_symmetry_equiv_pos_as_xyz
'x, y, z'
'-x, -y, z'
'x, -y, -z'
'-x, y, -z'
'z, x, y'
'y, z, x'
'-z, -x, y'
'-y, z, -x'
'z, -x, -y'
'-y, -z, x'
'-z, x, -y'
'y, -z, -x'
'x+1/2, y+1/2, z+1/2'
'-x+1/2, -y+1/2, z+1/2'
'x+1/2, -y+1/2, -z+1/2'
'-x+1/2, y+1/2, -z+1/2'
'z+1/2, x+1/2, y+1/2'
'y+1/2, z+1/2, x+1/2'
'-z+1/2, -x+1/2, y+1/2'
'-y+1/2, z+1/2, -x+1/2'
'z+1/2, -x+1/2, -y+1/2'
'-y+1/2, -z+1/2, x+1/2'
'-z+1/2, x+1/2, -y+1/2'
'y+1/2, -z+1/2, -x+1/2'

loop_
_atom_site_label
_atom_site_type_symbol
_atom_site_fract_x
_atom_site_fract_y
_atom_site_fract_z
_atom_site_U_iso_or_equiv
_atom_site_adp_type
_atom_site_occupancy
_atom_site_symmetry_multiplicity
_atom_site_calc_flag
_atom_site_refinement_flags
_atom_site_disorder_assembly
_atom_site_disorder_group
C1 C 0.68694(17) 0.03469(16) 0.18537(17) 0.0460(10) Uani 1 1 d D . .
H1A H 0.7034 0.0341 0.1536 0.055 Uiso 1 1 calc R . .
C2 C 0.63400(18) 0.03276(17) 0.1878(2) 0.0557(12) Uani 1 1 d D . .
H2 H 0.6151 0.0303 0.1575 0.067 Uiso 1 1 calc R . .
C3 C 0.60875(17) 0.03443(17) 0.2341(2) 0.0585(12) Uani 1 1 d D . .
H3A H 0.5730 0.0334 0.2352 0.070 Uiso 1 1 calc R . .
C4 C 0.63723(17) 0.03760(17) 0.27913(18) 0.0536(12) Uani 1 1 d D . .
H4 H 0.6205 0.0389 0.3108 0.064 Uiso 1 1 calc R . .
C5 C 0.69052(16) 0.03892(16) 0.27705(16) 0.0444(10) Uani 1 1 d D . .
H5 H 0.7093 0.0408 0.3075 0.053 Uiso 1 1 calc R . .
C6 C 0.71609(13) 0.03755(12) 0.23069(15) 0.0336(8) Uani 1 1 d D . .
C7 C 0.77422(15) 0.03756(12) 0.22778(14) 0.0346(8) Uani 1 1 d . . .
H7 H 0.7844 0.0551 0.1959 0.042 Uiso 1 1 calc R . .
C8 C 0.79571(17) -0.01698(14) 0.22617(17) 0.0465(10) Uani 1 1 d . . .
H8A H 0.8326 -0.0156 0.2237 0.070 Uiso 1 1 calc R . .
H8B H 0.7821 -0.0347 0.1968 0.070 Uiso 1 1 calc R . .
H8C H 0.7861 -0.0349 0.2570 0.070 Uiso 1 1 calc R . .
C9 C 0.79776(12) 0.11626(12) 0.27211(13) 0.0265(7) Uani 1 1 d . . .
C10 C 0.81448(12) 0.14477(12) 0.31911(13) 0.0259(7) Uani 1 1 d . . .
C11 C 0.83191(13) 0.12323(14) 0.36481(13) 0.0309(8) Uani 1 1 d . . .
H11 H 0.8365 0.0878 0.3678 0.037 Uiso 1 1 calc R . .
C12 C 0.84239(15) 0.15594(14) 0.40622(15) 0.0362(8) Uani 1 1 d . . .
H12 H 0.8528 0.1423 0.4377 0.043 Uiso 1 1 calc R . .
C13 C 0.83722(14) 0.20838(14) 0.40030(14) 0.0329(8) Uani 1 1 d . . .
H13 H 0.8450 0.2306 0.4273 0.040 Uiso 1 1 calc R . .
C14 C 0.82030(12) 0.22747(14) 0.35370(12) 0.0264(7) Uani 1 1 d . . .
C15 C 0.81103(13) 0.28287(12) 0.34010(13) 0.0264(7) Uani 1 1 d . . .
C16 C 0.82054(18) 0.37506(14) 0.36092(15) 0.0417(10) Uani 1 1 d . . .
H16 H 0.8011 0.3771 0.3287 0.050 Uiso 1 1 calc R A 1
C17 C 0.78745(18) 0.40155(17) 0.4012(2) 0.0552(12) Uani 1 1 d . B .
H17A H 0.7543 0.3852 0.4026 0.083 Uiso 1 1 calc R . .
H17B H 0.7833 0.4372 0.3923 0.083 Uiso 1 1 calc R . .
H17C H 0.8038 0.3990 0.4343 0.083 Uiso 1 1 calc R . .
C18A C 0.8661(4) 0.3968(4) 0.3512(3) 0.038(3) Uiso 0.50 1 d PD B 1
C19A C 0.8834(3) 0.4005(3) 0.3011(3) 0.0380(18) Uiso 0.50 1 d PD B 1
H19A H 0.8609 0.3918 0.2746 0.046 Uiso 0.50 1 calc PR B 1
C20A C 0.9328(4) 0.4165(3) 0.2885(4) 0.052(2) Uiso 0.50 1 d PD B 1
H20A H 0.9419 0.4188 0.2540 0.062 Uiso 0.50 1 calc PR B 1
C21A C 0.9689(3) 0.4290(4) 0.3258(4) 0.041(2) Uiso 0.50 1 d PD B 1
H21A H 1.0022 0.4391 0.3171 0.049 Uiso 0.50 1 calc PR B 1
C22A C 0.9537(4) 0.4260(5) 0.3746(5) 0.071(3) Uiso 0.50 1 d PD B 1
H22A H 0.9761 0.4362 0.4007 0.085 Uiso 0.50 1 calc PR B 1
C23A C 0.9049(4) 0.4078(5) 0.3876(5) 0.055(3) Uiso 0.50 1 d PD B 1
H23A H 0.8974 0.4027 0.4223 0.065 Uiso 0.50 1 calc PR B 1
C18B C 0.8795(3) 0.3976(3) 0.3571(3) 0.021(2) Uiso 0.50 1 d PD B 2
C19B C 0.9067(3) 0.3999(3) 0.3119(3) 0.0357(17) Uiso 0.50 1 d PD B 2
H19B H 0.8915 0.3871 0.2821 0.043 Uiso 0.50 1 calc PR B 2
C20B C 0.9553(3) 0.4203(3) 0.3086(4) 0.0341(18) Uiso 0.50 1 d PD B 2
H20B H 0.9734 0.4203 0.2777 0.041 Uiso 0.50 1 calc PR B 2
C21B C 0.9771(3) 0.4412(4) 0.3537(4) 0.051(2) Uiso 0.50 1 d PD B 2
H21B H 1.0095 0.4565 0.3526 0.062 Uiso 0.50 1 calc PR B 2
C22B C 0.9506(3) 0.4388(4) 0.3991(4) 0.051(2) Uiso 0.50 1 d PD B 2
H22B H 0.9661 0.4507 0.4291 0.061 Uiso 0.50 1 calc PR B 2
C23B C 0.9008(3) 0.4188(3) 0.4011(4) 0.033(2) Uiso 0.50 1 d PD B 2
H23B H 0.8822 0.4196 0.4317 0.040 Uiso 0.50 1 calc PR B 2
N1 N 0.79730(11) 0.06570(10) 0.27166(12) 0.0307(6) Uani 1 1 d . . .
H1 H 0.8105 0.0489 0.2970 0.037 Uiso 1 1 calc R . .
N2 N 0.80900(10) 0.19601(10) 0.31389(10) 0.0238(6) Uani 1 1 d . . .
N3 N 0.82556(14) 0.31943(11) 0.37270(12) 0.0392(8) Uani 1 1 d . B .
H3 H 0.8384 0.3105 0.4019 0.047 Uiso 1 1 calc R . .
Cl1 Cl 0.81249(4) -0.01173(3) 0.36605(4) 0.0386(2) Uani 1 1 d . . .
Eu1 Eu 0.767599(6) 0.232401(6) 0.232401(6) 0.02352(8) Uani 1 3 d S . .
O1 O 0.78366(9) 0.14184(8) 0.23370(10) 0.0293(5) Uani 1 1 d . . .
O2 O 0.79033(10) 0.29334(9) 0.29829(9) 0.0310(5) Uani 1 1 d . . .
O1S O 0.5000 0.0000 0.3437(4) 0.152(3) Uani 1 2 d S . .
C1S C 0.5279(3) -0.0405(3) 0.3696(3) 0.0358(17) Uani 0.50 1 d P . .
H1S1 H 0.5431 -0.0630 0.3445 0.054 Uiso 0.50 1 calc PR . .
H1S2 H 0.5046 -0.0599 0.3909 0.054 Uiso 0.50 1 calc PR . .
H1S3 H 0.5544 -0.0257 0.3907 0.054 Uiso 0.50 1 calc PR . .
O2S O 0.6619(5) 0.3381(5) 0.3381(5) 0.095(6) Uiso 0.38 3 d SP . .
C2S C 0.6359(10) 0.3641(10) 0.3641(10) 0.119(13) Uiso 0.38 3 d SP . .

loop_
_atom_site_aniso_label
_atom_site_aniso_U_11
_atom_site_aniso_U_22
_atom_site_aniso_U_33
_atom_site_aniso_U_23
_atom_site_aniso_U_13
_atom_site_aniso_U_12
C1 0.054(3) 0.043(2) 0.041(2) -0.0065(18) -0.006(2) -0.001(2)
C2 0.054(3) 0.047(3) 0.067(3) -0.006(2) -0.027(3) 0.000(2)
C3 0.045(2) 0.045(2) 0.086(4) -0.001(3) -0.005(3) -0.0035(18)
C4 0.053(3) 0.052(3) 0.056(3) -0.004(2) 0.000(2) -0.008(2)
C5 0.050(2) 0.046(2) 0.037(3) -0.0008(18) -0.0048(19) -0.0077(19)
C6 0.0429(19) 0.0209(16) 0.0370(18) -0.0001(16) -0.0103(18) -0.0029(13)
C7 0.049(2) 0.0272(16) 0.0278(17) -0.0025(14) -0.0063(19) -0.0006(15)
C8 0.061(3) 0.032(2) 0.046(2) -0.0095(18) -0.008(2) 0.0060(18)
C9 0.0255(16) 0.0274(16) 0.0266(17) 0.0025(14) -0.0015(15) -0.0021(12)
C10 0.0231(17) 0.0257(17) 0.0288(18) -0.0002(14) -0.0022(14) -0.0030(13)
C11 0.0329(19) 0.0275(18) 0.0322(19) 0.0071(15) -0.0087(15) -0.0008(15)
C12 0.043(2) 0.0319(19) 0.034(2) 0.0066(16) -0.0105(17) -0.0017(17)
C13 0.038(2) 0.0326(19) 0.0280(18) -0.0003(15) -0.0056(16) -0.0023(16)
C14 0.0208(15) 0.0303(18) 0.0283(16) 0.0014(15) -0.0042(12) -0.0046(14)
C15 0.0263(17) 0.0284(18) 0.0244(17) -0.0007(13) -0.0033(14) -0.0057(13)
C16 0.062(3) 0.0228(18) 0.040(2) 0.0004(16) -0.0193(19) -0.0063(18)
C17 0.044(2) 0.035(2) 0.087(4) 0.006(2) 0.002(2) -0.0009(18)
N1 0.0412(16) 0.0221(13) 0.0287(15) 0.0007(13) -0.0072(14) 0.0000(12)
N2 0.0227(13) 0.0241(14) 0.0246(15) 0.0027(11) -0.0039(11) -0.0017(11)
N3 0.061(2) 0.0259(16) 0.0306(17) 0.0031(13) -0.0141(15) -0.0040(15)
Cl1 0.0533(6) 0.0239(4) 0.0385(5) 0.0017(4) -0.0096(4) -0.0007(4)
Eu1 0.02352(8) 0.02352(8) 0.02352(8) 0.00396(7) -0.00396(7) -0.00396(7)
O1 0.0357(12) 0.0257(11) 0.0264(11) 0.0031(10) -0.0065(11) 0.0014(9)
O2 0.0408(14) 0.0246(12) 0.0275(13) 0.0027(10) -0.0086(10) -0.0050(10)
O1S 0.199(10) 0.095(5) 0.162(8) 0.000 0.000 0.004(6)
C1S 0.043(4) 0.020(3) 0.044(4) -0.005(3) -0.017(4) -0.004(3)

loop_
_atom_type_symbol
_atom_type_description
_atom_type_scat_dispersion_real
_atom_type_scat_dispersion_imag
_atom_type_scat_source
C C 0.0033 0.0016 'International Tables Vol C Tables 4.2.6.8 and 6.1.1.4'
H H 0.0000 0.0000 'International Tables Vol C Tables 4.2.6.8 and 6.1.1.4'
N N 0.0061 0.0033 'International Tables Vol C Tables 4.2.6.8 and 6.1.1.4'
Cl Cl 0.1484 0.1585 'International Tables Vol C Tables 4.2.6.8 and 6.1.1.4'
Eu Eu -0.1578 3.6682 'International Tables Vol C Tables 4.2.6.8 and 6.1.1.4'
O O 0.0106 0.0060 'International Tables Vol C Tables 4.2.6.8 and 6.1.1.4'

loop_
_geom_angle_atom_site_label_1
_geom_angle_atom_site_label_2
_geom_angle_atom_site_label_3
_geom_angle
_geom_angle_site_symmetry_1
_geom_angle_site_symmetry_3
C2 C1 C6 120.2(4) . .
C3 C2 C1 121.1(4) . .
C2 C3 C4 119.1(4) . .
C5 C4 C3 120.1(4) . .
C6 C5 C4 121.0(4) . .
C5 C6 C1 118.4(3) . .
C5 C6 C7 121.7(4) . .
C1 C6 C7 119.8(4) . .
N1 C7 C6 111.5(3) . .
N1 C7 C8 109.4(3) . .
C6 C7 C8 111.6(3) . .
O1 C9 N1 121.4(3) . .
O1 C9 C10 118.2(3) . .
N1 C9 C10 120.4(3) . .
N2 C10 C11 121.3(3) . .
N2 C10 C9 112.2(3) . .
C11 C10 C9 126.5(3) . .
C10 C11 C12 118.5(3) . .
C13 C12 C11 119.8(3) . .
C12 C13 C14 119.0(3) . .
N2 C14 C13 121.6(3) . .
N2 C14 C15 111.4(3) . .
C13 C14 C15 127.0(3) . .
O2 C15 N3 121.6(3) . .
O2 C15 C14 119.0(3) . .
N3 C15 C14 119.4(3) . .
C18A C16 N3 111.9(6) . .
C18A C16 C17 116.2(5) . .
N3 C16 C17 110.4(3) . .
C18A C16 C18B 8.8(5) . .
N3 C16 C18B 106.1(4) . .
C17 C16 C18B 114.1(4) . .
C16 C18A C19A 119.8(8) . .
C16 C18A C23A 126.2(7) . .
C19A C18A C23A 112.7(9) . .
C18A C19A C20A 123.0(9) . .
C21A C20A C19A 122.1(8) . .
C22A C21A C20A 116.7(9) . .
C21A C22A C23A 121.4(11) . .
C22A C23A C18A 123.7(11) . .
C19B C18B C23B 118.8(8) . .
C19B C18B C16 123.2(7) . .
C23B C18B C16 117.8(6) . .
C20B C19B C18B 123.0(8) . .
C19B C20B C21B 117.8(7) . .
C22B C21B C20B 119.8(8) . .
C21B C22B C23B 121.1(9) . .
C18B C23B C22B 119.2(9) . .
C9 N1 C7 120.3(3) . .
C10 N2 C14 119.9(3) . .
C10 N2 Eu1 119.6(2) . .
C14 N2 Eu1 120.1(2) . .
C15 N3 C16 122.7(3) . .
O1 Eu1 O1 81.05(9) 7_665 8_656
O1 Eu1 O1 81.05(9) 7_665 .
O1 Eu1 O1 81.05(9) 8_656 .
O1 Eu1 O2 144.99(8) 7_665 .
O1 Eu1 O2 82.72(8) 8_656 .
O1 Eu1 O2 126.53(8) . .
O1 Eu1 O2 126.53(8) 7_665 7_665
O1 Eu1 O2 144.99(8) 8_656 7_665
O1 Eu1 O2 82.72(8) . 7_665
O2 Eu1 O2 82.41(9) . 7_665
O1 Eu1 O2 82.72(8) 7_665 8_656
O1 Eu1 O2 126.53(8) 8_656 8_656
O1 Eu1 O2 144.99(8) . 8_656
O2 Eu1 O2 82.41(9) . 8_656
O2 Eu1 O2 82.41(9) 7_665 8_656
O1 Eu1 N2 63.30(8) 7_665 7_665
O1 Eu1 N2 139.19(9) 8_656 7_665
O1 Eu1 N2 74.66(8) . 7_665
O2 Eu1 N2 138.04(9) . 7_665
O2 Eu1 N2 63.30(8) 7_665 7_665
O2 Eu1 N2 70.33(8) 8_656 7_665
O1 Eu1 N2 139.19(9) 7_665 .
O1 Eu1 N2 74.66(8) 8_656 .
O1 Eu1 N2 63.30(8) . .
O2 Eu1 N2 63.30(8) . .
O2 Eu1 N2 70.33(8) 7_665 .
O2 Eu1 N2 138.04(9) 8_656 .
N2 Eu1 N2 119.953(5) 7_665 .
O1 Eu1 N2 74.66(8) 7_665 8_656
O1 Eu1 N2 63.30(8) 8_656 8_656
O1 Eu1 N2 139.19(9) . 8_656
O2 Eu1 N2 70.33(8) . 8_656
O2 Eu1 N2 138.04(9) 7_665 8_656
O2 Eu1 N2 63.30(8) 8_656 8_656
N2 Eu1 N2 119.953(5) 7_665 8_656
N2 Eu1 N2 119.953(5) . 8_656
C9 O1 Eu1 125.7(2) . .
C15 O2 Eu1 125.8(2) . .
C1S O1S C1S 124.4(9) . 2_655

loop_
_geom_bond_atom_site_label_1
_geom_bond_atom_site_label_2
_geom_bond_distance
_geom_bond_site_symmetry_2
C1 C2 1.377(6) .
C1 C6 1.401(5) .
C2 C3 1.369(7) .
C3 C4 1.387(7) .
C4 C5 1.385(6) .
C5 C6 1.375(5) .
C6 C7 1.511(5) .
C7 N1 1.480(4) .
C7 C8 1.523(5) .
C9 O1 1.253(4) .
C9 N1 1.313(4) .
C9 C10 1.492(5) .
C10 N2 1.345(4) .
C10 C11 1.388(5) .
C11 C12 1.397(5) .
C12 C13 1.377(5) .
C13 C14 1.379(5) .
C14 N2 1.350(4) .
C14 C15 1.501(5) .
C15 O2 1.242(4) .
C15 N3 1.327(5) .
C16 C18A 1.336(11) .
C16 N3 1.482(5) .
C16 C17 1.519(7) .
C16 C18B 1.641(10) .
C18A C19A 1.377(10) .
C18A C23A 1.411(11) .
C19A C20A 1.387(11) .
C20A C21A 1.388(11) .
C21A C22A 1.331(12) .
C22A C23A 1.394(11) .
C18B C19B 1.373(9) .
C18B C23B 1.384(10) .
C19B C20B 1.371(11) .
C20B C21B 1.409(11) .
C21B C22B 1.365(12) .
C22B C23B 1.395(10) .
N2 Eu1 2.555(3) .
Eu1 O1 2.388(2) 7_665
Eu1 O1 2.388(2) 8_656
Eu1 O1 2.388(2) .
Eu1 O2 2.404(2) .
Eu1 O2 2.404(2) 7_665
Eu1 O2 2.404(2) 8_656
Eu1 N2 2.555(3) 7_665
Eu1 N2 2.555(3) 8_656
O1S C1S 1.444(8) .
O1S C1S 1.444(8) 2_655
O2S C2S 1.17(4) .

loop_
_platon_squeeze_void_nr
_platon_squeeze_void_average_x
_platon_squeeze_void_average_y
_platon_squeeze_void_average_z
_platon_squeeze_void_volume
_platon_squeeze_void_count_electrons
_platon_squeeze_void_content
1 0.000 0.000 0.000 2190 221 ' '
2 0.500 0.500 0.500 2190 221 ' '
